data_9002506
loop_
_publ_author_name
'Miura, H.'
'Hamada, Y.'
'Suzuki, T.'
'Akaogi, M.'
'Miyajima, N.'
'Fujino, K.'

_publ_section_title
;
 Crystal structure of MaMg2Al6O12, a new Al-rich high pressure form
;
_journal_name_full 'American Mineralogist'
_journal_page_first 1799
_journal_page_last 1803
_journal_volume 85
_journal_year 2000
_chemical_formula_structural CaMg2Al6O12
_chemical_formula_sum 'Al3 Ca0.5 Mg O6'
_space_group_IT_number 176
_symmetry_space_group_name_Hall '-P 6c'
_symmetry_space_group_name_H-M 'P 63/m'
_cell_angle_alpha 90
_cell_angle_beta 90
_cell_angle_gamma 120
_cell_length_a 8.7616
_cell_length_b 8.7616
_cell_length_c 2.7850
_cell_formula_units_Z 2
_cell_volume 185.150
_database_code_amcsd 0002595
_exptl_crystal_density_diffrn 3.969
_cod_original_formula_sum 'Ca.5 Mg Al3 O6'
_cod_database_code 9002506
_amcsd_formula_title CaMg2Al6O12

loop_
_space_group_symop_operation_xyz
x,y,z
-x+y,-x,1/2-z
x-y,x,1/2+z
y,-x+y,-z
-y,x-y,z
x,y,1/2-z
-x,-y,1/2+z
x-y,x,-z
-x+y,-x,z
-y,x-y,1/2-z
y,-x+y,1/2+z
-x,-y,-z

loop_
_atom_site_label
_atom_site_fract_x
_atom_site_fract_y
_atom_site_fract_z
_atom_site_occupancy
_atom_site_U_iso_or_equiv
Ca 0.00000 0.00000 0.25000 0.50000 0.03673
Mg 0.66667 0.33333 0.25000 1.00000 0.02280
Al -0.01000 0.34200 0.25000 1.00000 0.01900
O1 0.13400 0.60100 0.25000 1.00000 ?
O2 0.30600 0.19700 0.25000 1.00000 0.00633

loop_
_cod_related_entry_id
_cod_related_entry_database
_cod_related_entry_code
1 AMCSD 0002595
